data_2242605
loop_
_publ_author_name
'F\'abry, Jan'

_publ_section_title
;
 A resonance-assisted intramolecular hydrogen bond in compounds containing
 2-hydroxy-3,5-dinitrobenzoic acid and its various deprotonated forms:
 redetermination of several related structures
;
_journal_coeditor_code SU5452
_journal_issue 9
_journal_name_full 'Acta Crystallographica Section E'
_journal_page_first 1344
_journal_page_last 1357
_journal_paper_doi 10.1107/S2056989018011544
_journal_volume 74
_journal_year 2018
_chemical_formula_iupac '[Ag (C12 H6 N2 O2)] (C7 H3 N2 O7)'
_chemical_formula_moiety 'C24 H12 Ag N4 O4 +, C7 H3 N2 O7 -'
_chemical_formula_sum 'C31 H15 Ag N6 O11'
_chemical_formula_weight 755.36
_chemical_name_systematic
;
Bis(1,10-phenanthroline-5,6-dione-\k^2^<i>N</i>,<i>N</i>')silver(I)
3,5-dinitrosalicylate
;
_space_group_IT_number 14
_symmetry_cell_setting monoclinic
_symmetry_space_group_name_Hall '-P 2ybc'
_symmetry_space_group_name_H-M 'P 1 21/c 1'
_atom_sites_solution_hydrogens geom
_atom_sites_solution_primary direct
_atom_sites_solution_secondary difmap
_cell_angle_alpha 90.00
_cell_angle_beta 103.91(3)
_cell_angle_gamma 90.00
_cell_formula_units_Z 4
_cell_length_a 11.757(2)
_cell_length_b 18.297(4)
_cell_length_c 13.223(3)
_cell_measurement_reflns_used 5197
_cell_measurement_temperature 173.5
_cell_measurement_theta_max 25.370
_cell_measurement_theta_min 3.17
_cell_volume 2761.1(11)
_computing_cell_refinement
;
<i>SAINT</i> (Bruker, 2007)
;
_computing_data_collection
;
<i>SMART</i> (Bruker, 2007)
;
_computing_data_reduction
;
<i>SAINT</i> (Bruker, 2007)
;
_computing_structure_refinement
;
JANA2006 (Petricek et al., 2014)
;
_computing_structure_solution
;
<i>SHELXS-97</i> (Sheldrick, 2008)
;
_diffrn_ambient_temperature 173.5
_diffrn_measured_fraction_theta_full 0.990
_diffrn_measured_fraction_theta_max 0.990
_diffrn_measurement_device_type 'Oxford Diffraction Gemini R Ultra'
_diffrn_measurement_method '\w scans'
_diffrn_radiation_monochromator graphite
_diffrn_radiation_source 'fine-focus sealed tube'
_diffrn_radiation_type MoK\a
_diffrn_radiation_wavelength 0.71073
_diffrn_reflns_av_R_equivalents 0.0519
_diffrn_reflns_av_sigmaI/netI 0.0668
_diffrn_reflns_limit_h_max 11
_diffrn_reflns_limit_h_min -14
_diffrn_reflns_limit_k_max 22
_diffrn_reflns_limit_k_min -17
_diffrn_reflns_limit_l_max 13
_diffrn_reflns_limit_l_min -15
_diffrn_reflns_number 12726
_diffrn_reflns_theta_full 25.37
_diffrn_reflns_theta_max 25.37
_diffrn_reflns_theta_min 3.17
_diffrn_standards_interval_count 0
_diffrn_standards_interval_time 0
_diffrn_standards_number 0
_exptl_absorpt_coefficient_mu 0.811
_exptl_absorpt_correction_T_max 0.9100
_exptl_absorpt_correction_T_min 0.780
_exptl_absorpt_correction_type multi-scan
_exptl_absorpt_process_details
;
(<i>SADABS</i>; Bruker, 2002)
;
_exptl_crystal_colour yellow
_exptl_crystal_density_diffrn 1.817
_exptl_crystal_density_method 'not measured'
_exptl_crystal_description prism
_exptl_crystal_F_000 1512
_exptl_crystal_size_max 0.3
_exptl_crystal_size_mid 0.24
_exptl_crystal_size_min 0.2
_refine_diff_density_max 0.76
_refine_diff_density_min -0.63
_refine_ls_extinction_coef 24E2(8)
_refine_ls_extinction_method
;
B-C type 1 Lorentzian isotropic (Becker & Coppens, 1974)
;
_refine_ls_goodness_of_fit_ref 1.64
_refine_ls_hydrogen_treatment constr
_refine_ls_matrix_type full
_refine_ls_number_constraints 56
_refine_ls_number_parameters 444
_refine_ls_number_reflns 5013
_refine_ls_number_restraints 0
_refine_ls_R_factor_all 0.1053
_refine_ls_R_factor_gt 0.0622
_refine_ls_shift/su_max 0.0162
_refine_ls_shift/su_mean 0.0018
_refine_ls_structure_factor_coef Fsqd
_refine_ls_weighting_details w=1/(\s^2^(I)+0.0004I^2^)
_refine_ls_weighting_scheme sigma
_refine_ls_wR_factor_gt 0.1016
_refine_ls_wR_factor_ref 0.1181
_reflns_number_gt 3100
_reflns_number_total 5013
_reflns_threshold_expression I>3\s(I)
_cod_data_source_file su5452sup1.cif
_cod_data_source_block SAFGUD
_cod_original_sg_symbol_H-M 'P 21/c'
_cod_database_code 2242605

loop_
_symmetry_equiv_pos_as_xyz
'x, y, z'
'-x, y+1/2, -z+1/2'
'-x, -y, -z'
'x, -y-1/2, z-1/2'

loop_
_atom_site_type_symbol
_atom_site_label
_atom_site_fract_x
_atom_site_fract_y
_atom_site_fract_z
_atom_site_U_iso_or_equiv
_atom_site_adp_type
_atom_site_calc_flag
_atom_site_occupancy
Ag Ag1 0.21070(4) 0.44031(3) 0.52479(4) 0.0538(2) Uani d 1
C C1 0.4796(5) 0.5138(3) 0.6221(4) 0.043(2) Uani d 1
H H1 0.440696 0.558209 0.60689 0.0511 Uiso d 1
C C2 0.5975(6) 0.5153(3) 0.6692(4) 0.046(2) Uani d 1
H H2 0.637009 0.559483 0.684873 0.0553 Uiso d 1
C C3 0.6551(5) 0.4500(3) 0.6925(4) 0.046(2) Uani d 1
H H3 0.734391 0.449118 0.725729 0.0547 Uiso d 1
C C4 0.5946(5) 0.3859(3) 0.6661(4) 0.035(2) Uani d 1
C C5 0.6523(8) 0.3141(4) 0.6884(5) 0.068(3) Uani d 1
C C6 0.5912(10) 0.2510(4) 0.6718(6) 0.093(5) Uani d 1
C C7 0.4628(6) 0.2534(3) 0.6228(4) 0.042(2) Uani d 1
C C8 0.3994(7) 0.1881(3) 0.6033(4) 0.052(3) Uani d 1
H H8 0.435089 0.143184 0.6224 0.0623 Uiso d 1
C C9 0.2837(7) 0.1928(4) 0.5555(5) 0.063(3) Uani d 1
H H9 0.238665 0.150616 0.540161 0.0756 Uiso d 1
C C10 0.2345(6) 0.2592(3) 0.5304(5) 0.052(3) Uani d 1
H H10 0.155582 0.26107 0.496188 0.0629 Uiso d 1
C C11 0.4065(5) 0.3197(3) 0.5966(4) 0.032(2) Uani d 1
C C12 0.4742(5) 0.3885(3) 0.6197(4) 0.033(2) Uani d 1
C C13 0.0851(5) 0.4150(3) 0.2774(5) 0.054(3) Uani d 1
H H13 0.109147 0.367048 0.293174 0.0649 Uiso d 1
C C14 0.0376(5) 0.4324(4) 0.1743(5) 0.060(3) Uani d 1
H H14 0.029151 0.397085 0.122358 0.0717 Uiso d 1
C C15 0.0032(5) 0.5033(3) 0.1508(5) 0.051(3) Uani d 1
H H15 -0.030371 0.516779 0.082274 0.0617 Uiso d 1
C C16 0.0190(5) 0.5550(3) 0.2306(4) 0.040(2) Uani d 1
C C17 -0.0145(5) 0.6317(3) 0.2063(5) 0.051(3) Uani d 1
C C18 -0.0094(5) 0.6826(3) 0.2940(5) 0.053(3) Uani d 1
C C19 0.0474(5) 0.6578(3) 0.4023(5) 0.042(2) Uani d 1
C C20 0.0689(5) 0.7058(3) 0.4858(5) 0.052(3) Uani d 1
H H20 0.048099 0.754726 0.475014 0.063 Uiso d 1
C C21 0.1204(6) 0.6817(4) 0.5833(5) 0.058(3) Uani d 1
H H21 0.134626 0.713123 0.64029 0.0692 Uiso d 1
C C22 0.1503(5) 0.6091(4) 0.5941(5) 0.054(3) Uani d 1
H H22 0.186352 0.59254 0.660553 0.0653 Uiso d 1
C C23 0.0818(5) 0.5847(3) 0.4195(4) 0.036(2) Uani d 1
C C24 0.0637(4) 0.5318(3) 0.3326(4) 0.032(2) Uani d 1
C C25 0.6150(6) 0.4142(3) 0.9276(4) 0.041(2) Uani d 1
C C26 0.5079(6) 0.4527(3) 0.8869(4) 0.040(2) Uani d 1
C C27 0.4074(5) 0.4101(3) 0.8426(4) 0.037(2) Uani d 1
C C28 0.4091(5) 0.3351(3) 0.8456(4) 0.041(2) Uani d 1
H H28 0.341998 0.308064 0.817616 0.0498 Uiso d 1
C C29 0.5156(6) 0.3004(3) 0.8924(4) 0.041(2) Uani d 1
C C30 0.6177(5) 0.3387(3) 0.9323(4) 0.043(2) Uani d 1
H H30 0.687051 0.314123 0.961804 0.0515 Uiso d 1
C C31 0.2956(6) 0.4467(4) 0.7881(5) 0.047(3) Uani d 1
N N1 0.4179(4) 0.4525(2) 0.5968(3) 0.0338(17) Uani d 1
N N2 0.2929(4) 0.3229(2) 0.5519(3) 0.0387(18) Uani d 1
N N3 0.0989(4) 0.4627(2) 0.3563(3) 0.0413(18) Uani d 1
N N4 0.1317(4) 0.5603(2) 0.5163(3) 0.0405(18) Uani d 1
N N5 0.7267(6) 0.4510(4) 0.9628(4) 0.059(3) Uani d 1
N N6 0.5168(6) 0.2209(3) 0.9002(4) 0.055(3) Uani d 1
O O1 0.7646(5) 0.3117(3) 0.7273(4) 0.092(3) Uani d 1
O O2 0.6406(5) 0.1892(3) 0.6987(4) 0.102(3) Uani d 1
O O3 -0.0421(4) 0.6544(2) 0.1169(3) 0.069(2) Uani d 1
O O4 -0.0501(5) 0.7444(2) 0.2776(4) 0.081(2) Uani d 1
O O5 0.8168(5) 0.4145(3) 0.9750(4) 0.090(3) Uani d 1
O O6 0.7298(5) 0.5169(3) 0.9762(4) 0.084(2) Uani d 1
O O7 0.5025(4) 0.5233(2) 0.8850(3) 0.0617(19) Uani d 1
O O8 0.2936(4) 0.5168(3) 0.7945(3) 0.066(2) Uani d 1
O O9 0.2137(4) 0.4111(3) 0.7370(3) 0.064(2) Uani d 1
O O10 0.4286(5) 0.1877(2) 0.8580(4) 0.070(2) Uani d 1
O O11 0.6096(5) 0.1916(2) 0.9512(4) 0.068(2) Uani d 1
H H7 0.388884 0.531747 0.83591 0.019(12) Uiso d 1

loop_
_atom_site_aniso_label
_atom_site_aniso_U_11
_atom_site_aniso_U_22
_atom_site_aniso_U_33
_atom_site_aniso_U_12
_atom_site_aniso_U_13
_atom_site_aniso_U_23
_atom_site_aniso_type_symbol
Ag1 0.0474(4) 0.0492(3) 0.0603(3) 0.0150(3) 0.0038(2) 0.0149(3) Ag
C1 0.054(5) 0.035(4) 0.041(3) -0.006(3) 0.014(3) 0.001(3) C
C2 0.052(5) 0.041(4) 0.048(4) -0.010(3) 0.018(3) -0.001(3) C
C3 0.031(4) 0.063(4) 0.043(3) -0.004(3) 0.008(3) -0.008(3) C
C4 0.036(4) 0.034(3) 0.035(3) 0.015(3) 0.013(3) 0.004(3) C
C5 0.085(7) 0.078(6) 0.048(4) 0.014(5) 0.031(4) 0.006(4) C
C6 0.201(12) 0.037(5) 0.065(5) 0.012(6) 0.081(7) 0.001(4) C
C7 0.033(4) 0.059(5) 0.035(3) 0.007(3) 0.008(3) 0.001(3) C
C8 0.088(6) 0.023(3) 0.051(4) 0.010(4) 0.029(4) 0.005(3) C
C9 0.074(6) 0.053(5) 0.067(5) -0.009(4) 0.025(4) -0.008(4) C
C10 0.039(4) 0.054(4) 0.064(4) -0.003(4) 0.012(3) -0.014(4) C
C11 0.043(4) 0.026(3) 0.029(3) 0.006(3) 0.010(3) 0.002(2) C
C12 0.043(4) 0.031(3) 0.028(3) -0.004(3) 0.014(3) 0.002(2) C
C13 0.052(5) 0.034(4) 0.071(5) -0.002(3) 0.005(4) -0.001(3) C
C14 0.055(5) 0.055(5) 0.064(4) 0.000(4) 0.003(4) -0.024(4) C
C15 0.046(4) 0.057(4) 0.045(4) -0.004(3) 0.000(3) -0.002(3) C
C16 0.029(3) 0.038(3) 0.051(4) 0.000(3) 0.004(3) 0.005(3) C
C17 0.039(4) 0.054(4) 0.055(4) 0.002(3) 0.001(3) 0.021(4) C
C18 0.036(4) 0.042(4) 0.077(5) -0.003(3) 0.004(3) 0.005(4) C
C19 0.035(4) 0.032(3) 0.057(4) 0.003(3) 0.007(3) 0.002(3) C
C20 0.046(4) 0.031(3) 0.079(5) 0.000(3) 0.012(4) -0.010(4) C
C21 0.049(5) 0.055(5) 0.067(5) 0.002(4) 0.010(4) -0.013(4) C
C22 0.046(4) 0.070(5) 0.042(4) -0.003(4) 0.001(3) -0.006(4) C
C23 0.027(3) 0.034(3) 0.046(3) 0.002(3) 0.006(3) 0.000(3) C
C24 0.019(3) 0.031(3) 0.046(3) -0.001(2) 0.007(2) 0.004(3) C
C25 0.058(5) 0.037(4) 0.028(3) -0.010(3) 0.010(3) -0.004(3) C
C26 0.062(5) 0.032(3) 0.030(3) 0.001(3) 0.018(3) -0.002(3) C
C27 0.039(4) 0.038(4) 0.035(3) 0.002(3) 0.012(3) 0.006(3) C
C28 0.057(5) 0.041(4) 0.030(3) -0.007(3) 0.018(3) -0.002(3) C
C29 0.068(5) 0.029(3) 0.032(3) 0.004(3) 0.024(3) 0.005(3) C
C30 0.047(4) 0.047(4) 0.036(3) 0.005(3) 0.014(3) 0.002(3) C
C31 0.057(5) 0.041(4) 0.048(4) 0.011(4) 0.023(3) 0.008(3) C
N1 0.036(3) 0.031(3) 0.033(2) 0.005(2) 0.008(2) 0.001(2) N
N2 0.033(3) 0.037(3) 0.044(3) -0.001(2) 0.006(2) -0.002(2) N
N3 0.040(3) 0.029(3) 0.051(3) 0.001(2) 0.004(2) -0.003(2) N
N4 0.035(3) 0.043(3) 0.041(3) 0.003(2) 0.004(2) 0.006(2) N
N5 0.057(4) 0.072(5) 0.044(3) -0.015(4) 0.003(3) -0.009(3) N
N6 0.090(5) 0.039(4) 0.044(3) 0.004(3) 0.033(3) 0.004(3) N
O1 0.083(4) 0.104(4) 0.088(4) 0.034(4) 0.022(3) 0.021(3) O
O2 0.095(5) 0.085(4) 0.115(5) 0.014(4) 0.002(4) -0.007(4) O
O3 0.066(3) 0.071(3) 0.065(3) 0.002(3) 0.004(3) 0.026(3) O
O4 0.101(4) 0.040(3) 0.095(4) 0.019(3) 0.007(3) 0.017(3) O
O5 0.052(4) 0.100(4) 0.111(4) -0.002(3) 0.006(3) -0.031(3) O
O6 0.091(4) 0.051(3) 0.090(4) -0.024(3) -0.015(3) 0.003(3) O
O7 0.088(4) 0.042(3) 0.057(3) -0.005(2) 0.021(3) -0.002(2) O
O8 0.069(4) 0.060(3) 0.072(3) 0.017(3) 0.022(3) 0.009(2) O
O9 0.042(3) 0.084(4) 0.066(3) 0.006(3) 0.012(2) -0.002(3) O
O10 0.107(5) 0.039(3) 0.067(3) -0.016(3) 0.025(3) -0.001(2) O
O11 0.089(4) 0.042(3) 0.081(3) 0.016(3) 0.036(3) 0.022(2) O

loop_
_atom_type_symbol
_atom_type_scat_dispersion_real
_atom_type_scat_dispersion_imag
_atom_type_scat_source
C 0.0033 0.0016 'International Tables Vol C tables 4.2.6.8 and 6.1.1.1'
H 0.0000 0.0000 'International Tables Vol C tables 4.2.6.8 and 6.1.1.1'
Ag -0.8971 1.1015 'International Tables Vol C tables 4.2.6.8 and 6.1.1.1'
N 0.0061 0.0033 'International Tables Vol C tables 4.2.6.8 and 6.1.1.1'
O 0.0106 0.0060 'International Tables Vol C tables 4.2.6.8 and 6.1.1.1'

loop_
_geom_angle_atom_site_label_1
_geom_angle_atom_site_label_2
_geom_angle_atom_site_label_3
_geom_angle
H1 C1 C2 118.04
H1 C1 N1 118.04
C2 C1 N1 123.9(5)
C1 C2 H2 120.88
C1 C2 C3 118.2(5)
H2 C2 C3 120.88
C2 C3 H3 120.34
C2 C3 C4 119.3(5)
H3 C3 C4 120.34
C3 C4 C5 121.7(6)
C3 C4 C12 119.3(5)
C5 C4 C12 119.0(5)
C4 C5 C6 121.9(8)
C4 C5 O1 118.9(7)
C6 C5 O1 119.2(8)
C5 C6 C7 119.3(7)
C5 C6 O2 121.4(9)
C7 C6 O2 119.3(7)
C6 C7 C8 119.6(6)
C6 C7 C11 120.4(6)
C8 C7 C11 120.0(6)
C7 C8 H8 121.23
C7 C8 C9 117.5(6)
H8 C8 C9 121.23
C8 C9 H9 120.26
C8 C9 C10 119.5(6)
H9 C9 C10 120.26
C9 C10 H10 118.01
C9 C10 N2 124.0(6)
H10 C10 N2 118.01
C7 C11 C12 119.5(5)
C7 C11 N2 121.3(5)
C12 C11 N2 119.2(5)
C4 C12 C11 119.8(5)
C4 C12 N1 121.2(5)
C11 C12 N1 118.9(5)
H13 C13 C14 117.83
H13 C13 N3 117.83
C14 C13 N3 124.3(5)
C13 C14 H14 121.04
C13 C14 C15 117.9(6)
H14 C14 C15 121.04
C14 C15 H15 120.29
C14 C15 C16 119.4(5)
H15 C15 C16 120.29
C15 C16 C17 120.1(5)
C15 C16 C24 118.5(5)
C17 C16 C24 121.4(5)
C16 C17 C18 118.1(5)
C16 C17 O3 122.0(6)
C18 C17 O3 119.9(6)
C17 C18 C19 119.0(5)
C17 C18 O4 120.1(6)
C19 C18 O4 120.9(6)
C18 C19 C20 121.6(5)
C18 C19 C23 119.3(5)
C20 C19 C23 119.1(5)
C19 C20 H20 119.84
C19 C20 C21 120.3(6)
H20 C20 C21 119.84
C20 C21 H21 121.42
C20 C21 C22 117.2(6)
H21 C21 C22 121.42
C21 C22 H22 117.46
C21 C22 N4 125.1(5)
H22 C22 N4 117.46
C19 C23 C24 121.2(5)
C19 C23 N4 120.8(5)
C24 C23 N4 118.0(5)
C16 C24 C23 120.2(5)
C16 C24 N3 122.5(5)
C23 C24 N3 117.2(4)
C26 C25 C30 121.2(5)
C26 C25 N5 122.7(5)
C30 C25 N5 116.1(6)
C25 C26 C27 117.1(5)
C25 C26 O7 122.2(5)
C27 C26 O7 120.5(5)
C26 C27 C28 122.1(5)
C26 C27 C31 120.1(5)
C28 C27 C31 117.8(5)
C27 C28 H28 121
C27 C28 C29 118.0(5)
H28 C28 C29 121
C28 C29 C30 122.6(5)
C28 C29 N6 118.3(5)
C30 C29 N6 119.1(5)
C25 C30 C29 118.7(5)
C25 C30 H30 120.65
C29 C30 H30 120.65
C27 C31 O8 116.2(5)
C27 C31 O9 120.8(6)
O8 C31 O9 122.9(6)
C1 N1 C12 117.9(4)
C10 N2 C11 117.6(5)
C13 N3 C24 117.3(5)
C22 N4 C23 117.5(5)
C25 N5 O5 118.4(6)
C25 N5 O6 120.0(6)
O5 N5 O6 121.6(6)
C29 N6 O10 118.3(5)
C29 N6 O11 117.2(5)
O10 N6 O11 124.5(5)
C26 O7 H7 99.4(4)
C31 O8 H7 103.7(4)
O7 H7 O8 159.6(3)

loop_
_geom_bond_atom_site_label_1
_geom_bond_atom_site_label_2
_geom_bond_distance
Ag1 N1 2.404(4)
Ag1 N2 2.348(5)
Ag1 N3 2.335(4)
Ag1 N4 2.376(5)
C1 H1 0.93
C1 C2 1.376(8)
C1 N1 1.334(7)
C2 H2 0.93
C2 C3 1.373(8)
C3 H3 0.93
C3 C4 1.372(8)
C4 C5 1.475(10)
C4 C12 1.402(8)
C5 C6 1.349(12)
C5 O1 1.298(10)
C6 C7 1.493(13)
C6 O2 1.283(10)
C7 C8 1.399(9)
C7 C11 1.385(8)
C8 H8 0.93
C8 C9 1.357(10)
C9 H9 0.93
C9 C10 1.353(9)
C10 H10 0.93
C10 N2 1.347(8)
C11 C12 1.481(7)
C11 N2 1.326(7)
C12 N1 1.344(7)
C13 H13 0.93
C13 C14 1.381(9)
C13 N3 1.339(8)
C14 H14 0.93
C14 C15 1.373(9)
C15 H15 0.93
C15 C16 1.396(8)
C16 C17 1.473(8)
C16 C24 1.392(7)
C17 C18 1.476(9)
C17 O3 1.220(8)
C18 C19 1.498(8)
C18 O4 1.227(8)
C19 C20 1.386(8)
C19 C23 1.400(8)
C20 H20 0.93
C20 C21 1.359(9)
C21 H21 0.93
C21 C22 1.373(9)
C22 H22 0.93
C22 N4 1.341(8)
C23 C24 1.478(7)
C23 N4 1.349(7)
C24 N3 1.344(7)
C25 C26 1.430(9)
C25 C30 1.384(8)
C25 N5 1.450(9)
C26 C27 1.418(8)
C26 O7 1.293(7)
C27 C28 1.373(8)
C27 C31 1.496(8)
C28 H28 0.93
C28 C29 1.407(8)
C29 C30 1.380(8)
C29 N6 1.458(8)
C30 H30 0.93
C31 O8 1.286(8)
C31 O9 1.223(8)
N5 O5 1.230(9)
N5 O6 1.218(8)
N6 O10 1.216(8)
N6 O11 1.257(8)
O7 H7 1.346(4)
O8 H7 1.155(4)

loop_
_geom_hbond_atom_site_label_D
_geom_hbond_atom_site_label_H
_geom_hbond_atom_site_label_A
_geom_hbond_site_symmetry_A
_geom_hbond_distance_DH
_geom_hbond_distance_HA
_geom_hbond_distance_DA
_geom_hbond_angle_DHA
C2 H2 O10 2_656 0.93 2.49 3.180(7) 131
C8 H8 O7 2_646 0.93 2.32 3.220(7) 162
C9 H9 O6 2_646 0.93 2.49 3.243(9) 138
C13 H13 O4 2_545 0.93 2.47 3.209(7) 137
C22 H22 O8 . 0.93 2.36 3.251(7) 160
O7 H7 C31 . 1.346(4) 1.922(7) 2.833(8) 119.1(3)
O7 H7 O8 . 1.346(4) 1.155(4) 2.462(6) 159.6(3)
O8 H7 C26 . 1.155(4) 2.013(6) 2.781(7) 120.3(3)
O8 H7 O7 . 1.155(4) 1.346(4) 2.462(6) 159.6(3)
